data_4071288
loop_
_publ_author_name
'Mart\'inez, Gema'
'Pedrosa, Sergio'
'Tabernero, Vanessa'
'Mosquera, Marta E. G.'
'Cuenca, Tom\'as'

_publ_section_title
;
 Controlled Synthesis of Novel Aryloxide Polynuclear Aluminum Species.
 Study of Their Catalytic Properties in Polymerization Processes&#x2020;
;
_journal_issue 10
_journal_name_full Organometallics
_journal_page_first 2300
_journal_paper_doi 10.1021/om800086a
_journal_volume 27
_journal_year 2008
_chemical_formula_sum 'C37 H27 Al3 F24 O4'
_chemical_formula_weight 1072.53
_chemical_name_systematic
;
 ?
;
_space_group_IT_number 14
_symmetry_cell_setting monoclinic
_symmetry_Int_Tables_number 14
_symmetry_space_group_name_Hall '-P 2yab'
_symmetry_space_group_name_H-M 'P 1 21/a 1'
_atom_sites_solution_hydrogens geom
_atom_sites_solution_primary direct
_atom_sites_solution_secondary difmap
_audit_creation_method SHELXL-97
_cell_angle_alpha 90.00
_cell_angle_beta 116.438(12)
_cell_angle_gamma 90.00
_cell_formula_units_Z 4
_cell_length_a 16.9230(15)
_cell_length_b 17.111(3)
_cell_length_c 17.928(3)
_cell_measurement_reflns_used 120
_cell_measurement_temperature 200(2)
_cell_measurement_theta_max 20.133
_cell_measurement_theta_min 3.618
_cell_volume 4648.5(13)
_computing_cell_refinement 'Dirax/lsq (Duisenberg & Schreurs, 1989-2000)'
_computing_data_collection 'Collect (Nonius BV, 1997-2000)'
_computing_data_reduction 'EvalCCD (Duisenberg & Schreurs 1990-2000)'
_computing_molecular_graphics 'Ortep-3 for Windows (Farrugia, 1997)'
_computing_publication_material 'WinGX publication routines (Farrugia, 1999)'
_computing_structure_refinement 'SHELXL-97 (Sheldrick, 1997)'
_computing_structure_solution 'SHELXS-86 (Sheldrick, 1986)'
_diffrn_ambient_temperature 200(2)
_diffrn_measured_fraction_theta_full 0.994
_diffrn_measured_fraction_theta_max 0.994
_diffrn_radiation_monochromator graphite
_diffrn_radiation_source 'fine-focus sealed tube'
_diffrn_radiation_type MoK\a
_diffrn_radiation_wavelength 0.71069
_diffrn_reflns_av_R_equivalents 0.0692
_diffrn_reflns_av_sigmaI/netI 0.0563
_diffrn_reflns_limit_h_max 20
_diffrn_reflns_limit_h_min -21
_diffrn_reflns_limit_k_max 22
_diffrn_reflns_limit_k_min -22
_diffrn_reflns_limit_l_max 23
_diffrn_reflns_limit_l_min -23
_diffrn_reflns_number 101993
_diffrn_reflns_theta_full 27.54
_diffrn_reflns_theta_max 27.54
_diffrn_reflns_theta_min 3.55
_exptl_absorpt_coefficient_mu 0.215
_exptl_absorpt_correction_T_max 0.907
_exptl_absorpt_correction_T_min 0.513
_exptl_absorpt_correction_type multi-scan
_exptl_absorpt_process_details
;
 R.H. Blessing, Acta Cryst. (1995), A51, 33-38
;
_exptl_crystal_colour white
_exptl_crystal_density_diffrn 1.533
_exptl_crystal_density_method 'not measured'
_exptl_crystal_description block
_exptl_crystal_F_000 2144
_exptl_crystal_size_max 0.48
_exptl_crystal_size_mid 0.46
_exptl_crystal_size_min 0.45
_refine_diff_density_max 0.537
_refine_diff_density_min -0.494
_refine_diff_density_rms 0.063
_refine_ls_extinction_coef 0.0054(6)
_refine_ls_extinction_expression Fc^*^=kFc[1+0.001xFc^2^\l^3^/sin(2\q)]^-1/4^
_refine_ls_extinction_method SHELXL
_refine_ls_goodness_of_fit_ref 1.026
_refine_ls_hydrogen_treatment noref
_refine_ls_matrix_type full
_refine_ls_number_parameters 767
_refine_ls_number_reflns 10662
_refine_ls_number_restraints 264
_refine_ls_restrained_S_all 1.029
_refine_ls_R_factor_all 0.1087
_refine_ls_R_factor_gt 0.0595
_refine_ls_shift/su_max 0.002
_refine_ls_shift/su_mean 0.000
_refine_ls_structure_factor_coef Fsqd
_refine_ls_weighting_details 'calc w=1/[\s^2^(Fo^2^)+(0.0811P)^2^+4.3016P] where P=(Fo^2^+2Fc^2^)/3'
_refine_ls_weighting_scheme calc
_refine_ls_wR_factor_gt 0.1524
_refine_ls_wR_factor_ref 0.1870
_reflns_number_gt 6534
_reflns_number_total 10662
_reflns_threshold_expression >2sigma(I)
_cod_data_source_file om800086a-file003.cif
_cod_data_source_block 2
_cod_original_sg_symbol_H-M 'P 21/a'
_cod_database_code 4071288

loop_
_symmetry_equiv_pos_as_xyz
'x, y, z'
'-x+1/2, y+1/2, -z'
'-x, -y, -z'
'x-1/2, -y-1/2, z'

loop_
_atom_site_label
_atom_site_type_symbol
_atom_site_fract_x
_atom_site_fract_y
_atom_site_fract_z
_atom_site_U_iso_or_equiv
_atom_site_adp_type
_atom_site_occupancy
_atom_site_symmetry_multiplicity
_atom_site_calc_flag
_atom_site_refinement_flags
Al2 Al 0.71928(5) 0.04281(5) 0.23677(5) 0.0314(2) Uani 1 1 d .
Al1 Al 0.90161(6) 0.07153(6) 0.36592(5) 0.0400(2) Uani 1 1 d .
Al3 Al 0.64138(6) -0.10929(5) 0.15929(6) 0.0394(2) Uani 1 1 d .
O1 O 0.79129(13) 0.03343(12) 0.35105(12) 0.0371(4) Uani 1 1 d .
O3 O 0.64160(13) -0.04044(11) 0.24073(12) 0.0373(4) Uani 1 1 d .
O2 O 0.83374(12) 0.08607(11) 0.25241(12) 0.0346(4) Uani 1 1 d .
O4 O 0.72217(13) -0.03218(12) 0.16271(12) 0.0384(5) Uani 1 1 d .
C1 C 0.9305(3) 0.1723(3) 0.4226(3) 0.0774(13) Uani 1 1 d .
H1A H 0.9654 0.1642 0.4813 0.116 Uiso 1 1 calc R
H1B H 0.8771 0.1992 0.4131 0.116 Uiso 1 1 calc R
H1C H 0.9634 0.2031 0.4013 0.116 Uiso 1 1 calc R
C2 C 0.9828(2) -0.0166(3) 0.3883(3) 0.0671(11) Uani 1 1 d .
H2A H 1.0168 -0.0229 0.4474 0.101 Uiso 1 1 calc R
H2B H 1.0218 -0.0066 0.3635 0.101 Uiso 1 1 calc R
H2C H 0.9498 -0.0634 0.3649 0.101 Uiso 1 1 calc R
C3 C 0.6390(2) 0.1312(2) 0.1900(2) 0.0479(7) Uani 1 1 d .
H3A H 0.6432 0.1652 0.2342 0.072 Uiso 1 1 calc R
H3B H 0.5796 0.1123 0.1605 0.072 Uiso 1 1 calc R
H3C H 0.6547 0.1594 0.1523 0.072 Uiso 1 1 calc R
C4 C 0.5284(3) -0.1032(3) 0.0601(2) 0.0669(10) Uani 1 1 d .
H4A H 0.5286 -0.1384 0.0185 0.100 Uiso 1 1 calc R
H4B H 0.5191 -0.0508 0.0388 0.100 Uiso 1 1 calc R
H4C H 0.4818 -0.1174 0.0742 0.100 Uiso 1 1 calc R
C5 C 0.7013(3) -0.2082(2) 0.2038(3) 0.0662(10) Uani 1 1 d .
H5A H 0.6987 -0.2404 0.1589 0.099 Uiso 1 1 calc R
H5B H 0.6728 -0.2346 0.2325 0.099 Uiso 1 1 calc R
H5C H 0.7618 -0.1984 0.2419 0.099 Uiso 1 1 calc R
C21 C 0.94633(18) 0.10648(17) 0.20721(18) 0.0363(6) Uani 1 1 d U
H21 H 0.9726 0.0594 0.2316 0.044 Uiso 1 1 calc R
C20 C 0.86833(17) 0.13122(16) 0.20964(17) 0.0338(6) Uani 1 1 d U
C22 C 0.98406(19) 0.15327(18) 0.16775(19) 0.0403(6) Uani 1 1 d U
C30 C 0.58470(18) -0.04659(18) 0.27659(18) 0.0368(6) Uani 1 1 d U
C23 C 0.9460(2) 0.22339(19) 0.1306(2) 0.0465(7) Uani 1 1 d U
H23 H 0.9715 0.2539 0.1042 0.056 Uiso 1 1 calc R
C25 C 0.8299(2) 0.20211(18) 0.1735(2) 0.0427(7) Uani 1 1 d U
H25 H 0.7789 0.2192 0.1759 0.051 Uiso 1 1 calc R
C10 C 0.78175(18) -0.00064(17) 0.41793(17) 0.0354(6) Uani 1 1 d U
C15 C 0.7880(2) -0.08123(18) 0.4284(2) 0.0434(7) Uani 1 1 d U
H15 H 0.7962 -0.1131 0.3903 0.052 Uiso 1 1 calc R
C31 C 0.5567(2) 0.0199(2) 0.3034(2) 0.0462(7) Uani 1 1 d U
H31 H 0.5762 0.0692 0.2972 0.055 Uiso 1 1 calc R
C43 C 0.8863(2) -0.07049(19) 0.0845(2) 0.0431(6) Uani 1 1 d U
C41 C 0.76740(18) -0.02879(17) 0.11356(17) 0.0353(6) Uani 1 1 d U
C42 C 0.84137(19) -0.07544(18) 0.13365(19) 0.0395(6) Uani 1 1 d U
H42 H 0.8607 -0.1093 0.1789 0.047 Uiso 1 1 calc R
C46 C 0.73639(19) 0.02091(18) 0.04505(18) 0.0400(6) Uani 1 1 d U
H46 H 0.6862 0.0511 0.0316 0.048 Uiso 1 1 calc R
C44 C 0.8569(2) -0.0207(2) 0.0162(2) 0.0458(7) Uani 1 1 d U
H44 H 0.8871 -0.0177 -0.0162 0.055 Uiso 1 1 calc R
C11 C 0.77123(19) 0.04771(19) 0.47464(19) 0.0415(6) Uani 1 1 d U
H11 H 0.7675 0.1016 0.4671 0.050 Uiso 1 1 calc R
C26 C 1.0705(2) 0.1272(2) 0.1694(2) 0.0526(8) Uani 1 1 d U
C12 C 0.7662(2) 0.0141(2) 0.5440(2) 0.0484(7) Uani 1 1 d U
C45 C 0.7824(2) 0.02447(19) -0.00330(19) 0.0437(7) Uani 1 1 d U
C35 C 0.5561(2) -0.12091(19) 0.2870(2) 0.0435(7) Uani 1 1 d U
H35 H 0.5754 -0.1652 0.2699 0.052 Uiso 1 1 calc R
C14 C 0.7819(2) -0.11326(19) 0.4971(2) 0.0506(7) Uani 1 1 d U
C24 C 0.8684(2) 0.2473(2) 0.1336(2) 0.0495(7) Uani 1 1 d U
C13 C 0.7706(2) -0.0663(2) 0.5545(2) 0.0518(7) Uani 1 1 d U
H13 H 0.7660 -0.0885 0.5998 0.062 Uiso 1 1 calc R
C34 C 0.4987(2) -0.1282(2) 0.3229(2) 0.0513(8) Uani 1 1 d U
C32 C 0.4989(2) 0.0113(2) 0.3396(2) 0.0550(8) Uani 1 1 d U
C47 C 0.7488(3) 0.0790(3) -0.0776(2) 0.0648(10) Uani 1 1 d U
C27 C 0.8275(3) 0.3244(3) 0.0942(3) 0.0741(12) Uani 1 1 d U
C33 C 0.4698(2) -0.0622(2) 0.3501(2) 0.0564(8) Uani 1 1 d U
H33 H 0.4319 -0.0674 0.3747 0.068 Uiso 1 1 calc R
C16 C 0.7580(3) 0.0670(3) 0.6075(3) 0.0725(11) Uani 1 1 d U
C54 C 0.9651(3) -0.1227(3) 0.1058(3) 0.0635(10) Uani 1 1 d U
C37 C 0.4672(3) -0.2087(3) 0.3320(3) 0.0777(12) Uani 1 1 d U
C36 C 0.4691(3) 0.0838(3) 0.3680(4) 0.0824(13) Uani 1 1 d U
C17 C 0.7893(4) -0.2015(3) 0.5096(4) 0.0838(13) Uani 1 1 d U
F1 F 0.7379(13) -0.2314(10) 0.5340(17) 0.148(9) Uani 0.40 1 d P
F1' F 0.7074(9) -0.2319(7) 0.4777(14) 0.176(8) Uani 0.60 1 d P
F2 F 0.8545(12) -0.2200(7) 0.5783(11) 0.171(8) Uani 0.60 1 d P
F2' F 0.854(4) -0.2169(18) 0.5951(13) 0.112(16) Uani 0.20 1 d P
F2'' F 0.793(2) -0.2253(13) 0.5783(19) 0.093(9) Uani 0.20 1 d P
F3 F 0.8373(8) -0.2356(6) 0.4773(8) 0.097(5) Uani 0.60 1 d P
F3' F 0.803(4) -0.238(2) 0.459(3) 0.14(2) Uani 0.20 1 d P
F3'' F 0.746(3) -0.2385(17) 0.4247(18) 0.134(13) Uani 0.20 1 d P
F4 F 0.821(2) 0.043(2) 0.6909(17) 0.149(14) Uani 0.20 1 d P
F4'' F 0.7762(13) 0.0295(12) 0.6751(13) 0.049(6) Uani 0.20 1 d P
F4' F 0.7393(6) 0.0267(8) 0.6629(7) 0.090(3) Uani 0.60 1 d P
F5 F 0.8190(2) 0.1218(2) 0.6345(2) 0.1193(12) Uani 1 1 d .
F14 F 0.6813(2) 0.10664(18) 0.5739(2) 0.1097(11) Uani 1 1 d .
F7 F 0.4413(11) 0.0703(8) 0.4219(9) 0.153(7) Uani 0.55 1 d P
F7' F 0.4796(16) 0.0819(13) 0.4410(8) 0.182(10) Uani 0.45 1 d P
F8 F 0.3875(4) 0.1025(3) 0.3137(4) 0.185(2) Uani 1 1 d .
F9 F 0.5324(8) 0.1366(8) 0.4026(11) 0.156(7) Uani 0.50 1 d P
F9' F 0.4864(10) 0.1478(6) 0.3422(10) 0.142(5) Uani 0.50 1 d P
F10 F 0.4417(8) -0.2152(6) 0.3882(6) 0.129(4) Uani 0.55 1 d P
F10' F 0.4010(9) -0.2068(7) 0.3477(11) 0.175(8) Uani 0.45 1 d P
F11 F 0.4206(3) -0.2428(2) 0.2577(3) 0.1457(16) Uani 1 1 d .
F12 F 0.5316(3) -0.2617(2) 0.3594(3) 0.1532(18) Uani 1 1 d .
F13 F 1.02079(17) -0.1198(2) 0.18665(18) 0.1061(11) Uani 1 1 d .
F15 F 1.01284(17) -0.10295(18) 0.06621(19) 0.0941(9) Uani 1 1 d .
F16 F 0.7987(11) 0.1420(6) -0.0584(5) 0.135(3) Uani 0.60 1 d P
F16' F 0.7271(19) 0.1500(6) -0.0585(7) 0.115(4) Uani 0.40 1 d P
F18 F 0.7699(12) 0.3524(8) 0.1176(11) 0.101(4) Uani 0.45 1 d P
F18' F 0.7521(10) 0.3349(9) 0.0912(12) 0.206(9) Uani 0.55 1 d P
F19 F 0.8850(2) 0.38349(16) 0.1209(3) 0.1225(13) Uani 1 1 d .
F20 F 0.8043(3) 0.3235(2) 0.0135(2) 0.1425(15) Uani 1 1 d .
F21 F 1.1393(7) 0.1499(7) 0.2384(7) 0.103(3) Uani 0.60 1 d P
F21' F 1.1346(8) 0.1240(13) 0.2421(6) 0.137(9) Uani 0.40 1 d P
F22 F 1.09032(18) 0.16746(18) 0.11612(19) 0.0963(9) Uani 1 1 d .
F23 F 1.0765(8) 0.0530(5) 0.1612(10) 0.134(6) Uani 0.60 1 d P
F23' F 1.0614(14) 0.0590(11) 0.1342(12) 0.115(7) Uani 0.40 1 d P
F24 F 0.7919(12) 0.0818(16) -0.1177(13) 0.187(10) Uani 0.55 1 d P
F24' F 0.7558(17) 0.0473(9) -0.1407(7) 0.130(7) Uani 0.45 1 d P
F25 F 0.6696(8) 0.0973(15) -0.1058(11) 0.164(8) Uani 0.60 1 d P
F25' F 0.6712(13) 0.0584(12) -0.1339(11) 0.132(10) Uani 0.40 1 d P
F6 F 0.9440(17) -0.1987(14) 0.1019(16) 0.158(10) Uani 0.50 1 d P
F6' F 0.9432(12) -0.1944(11) 0.0806(12) 0.084(3) Uani 0.50 1 d P

loop_
_atom_site_aniso_label
_atom_site_aniso_U_11
_atom_site_aniso_U_22
_atom_site_aniso_U_33
_atom_site_aniso_U_23
_atom_site_aniso_U_13
_atom_site_aniso_U_12
Al2 0.0299(4) 0.0339(4) 0.0345(4) 0.0020(3) 0.0180(3) 0.0004(3)
Al1 0.0349(4) 0.0500(5) 0.0353(5) 0.0043(4) 0.0157(4) -0.0071(4)
Al3 0.0391(5) 0.0401(5) 0.0449(5) -0.0046(4) 0.0242(4) -0.0063(4)
O1 0.0381(10) 0.0423(11) 0.0358(10) 0.0054(8) 0.0210(8) -0.0037(8)
O3 0.0372(10) 0.0404(11) 0.0442(11) -0.0020(9) 0.0270(9) -0.0042(8)
O2 0.0340(10) 0.0378(10) 0.0363(10) 0.0063(8) 0.0193(8) -0.0028(8)
O4 0.0392(10) 0.0432(11) 0.0422(11) -0.0075(9) 0.0268(9) -0.0090(9)
C1 0.096(3) 0.071(3) 0.063(2) -0.016(2) 0.034(2) -0.038(2)
C2 0.049(2) 0.094(3) 0.060(2) 0.024(2) 0.0264(18) 0.020(2)
C3 0.0417(16) 0.0484(18) 0.0560(19) 0.0114(15) 0.0240(15) 0.0049(14)
C4 0.056(2) 0.077(3) 0.057(2) -0.006(2) 0.0160(18) -0.0167(19)
C5 0.074(3) 0.049(2) 0.089(3) -0.0014(19) 0.048(2) 0.0047(18)
C21 0.0361(13) 0.0368(14) 0.0387(15) 0.0012(11) 0.0189(12) -0.0016(11)
C20 0.0332(13) 0.0371(14) 0.0337(14) 0.0005(11) 0.0172(11) -0.0071(11)
C22 0.0394(14) 0.0449(16) 0.0426(15) -0.0019(12) 0.0237(12) -0.0050(12)
C30 0.0307(13) 0.0470(15) 0.0381(14) -0.0020(12) 0.0202(11) -0.0037(11)
C23 0.0460(16) 0.0511(17) 0.0491(17) 0.0108(14) 0.0271(14) -0.0063(13)
C25 0.0369(14) 0.0447(16) 0.0503(17) 0.0114(13) 0.0228(13) 0.0023(12)
C10 0.0315(13) 0.0421(15) 0.0352(14) 0.0068(11) 0.0172(11) -0.0022(11)
C15 0.0499(17) 0.0383(15) 0.0446(16) -0.0002(12) 0.0234(14) -0.0041(13)
C31 0.0441(16) 0.0484(17) 0.0555(18) -0.0061(14) 0.0305(14) -0.0043(13)
C43 0.0404(15) 0.0489(16) 0.0481(16) -0.0106(13) 0.0269(13) -0.0030(12)
C41 0.0354(13) 0.0391(15) 0.0377(14) -0.0098(11) 0.0221(12) -0.0093(11)
C42 0.0415(15) 0.0416(16) 0.0401(15) -0.0029(12) 0.0223(12) -0.0021(12)
C46 0.0358(14) 0.0467(16) 0.0405(15) -0.0041(12) 0.0197(12) -0.0032(12)
C44 0.0476(16) 0.0580(19) 0.0435(16) -0.0100(13) 0.0307(13) -0.0087(13)
C11 0.0429(15) 0.0438(15) 0.0464(16) 0.0087(12) 0.0274(13) 0.0063(13)
C26 0.0514(18) 0.057(2) 0.064(2) 0.0024(17) 0.0396(17) -0.0050(15)
C12 0.0484(17) 0.0599(18) 0.0461(17) 0.0113(14) 0.0294(14) 0.0079(14)
C45 0.0457(16) 0.0518(17) 0.0382(15) -0.0023(12) 0.0228(13) -0.0072(12)
C35 0.0429(16) 0.0480(16) 0.0480(17) -0.0033(13) 0.0279(13) -0.0080(13)
C14 0.0579(18) 0.0420(16) 0.0545(18) 0.0115(13) 0.0273(15) -0.0072(14)
C24 0.0457(16) 0.0483(17) 0.0580(19) 0.0187(14) 0.0261(14) 0.0025(13)
C13 0.0509(17) 0.0624(17) 0.0502(18) 0.0186(14) 0.0298(15) -0.0016(15)
C34 0.0476(17) 0.0646(18) 0.0532(18) -0.0051(15) 0.0329(14) -0.0141(15)
C32 0.0494(17) 0.0683(19) 0.063(2) -0.0094(17) 0.0388(16) 0.0001(15)
C47 0.070(2) 0.075(3) 0.055(2) 0.0151(18) 0.034(2) 0.000(2)
C27 0.060(2) 0.071(3) 0.098(3) 0.048(2) 0.041(2) 0.0126(19)
C33 0.0491(18) 0.078(2) 0.059(2) -0.0046(17) 0.0392(16) -0.0081(16)
C16 0.094(3) 0.080(3) 0.068(2) 0.008(2) 0.058(2) 0.014(2)
C54 0.053(2) 0.074(3) 0.073(3) -0.001(2) 0.0364(19) 0.0117(17)
C37 0.077(3) 0.073(2) 0.101(3) 0.002(3) 0.055(3) -0.022(2)
C36 0.080(3) 0.082(3) 0.115(4) -0.012(3) 0.071(3) 0.009(2)
C17 0.118(4) 0.051(2) 0.090(4) 0.021(2) 0.054(3) -0.006(3)
F1 0.091(12) 0.100(8) 0.25(3) 0.103(15) 0.070(13) -0.004(10)
F1' 0.106(8) 0.071(4) 0.31(2) 0.053(10) 0.054(10) -0.033(5)
F2 0.171(12) 0.088(7) 0.227(17) 0.070(8) 0.064(12) 0.046(7)
F2' 0.23(4) 0.090(16) 0.030(7) 0.040(8) 0.076(15) 0.10(2)
F2'' 0.106(17) 0.062(10) 0.13(2) 0.060(12) 0.067(19) 0.030(14)
F3 0.134(7) 0.035(4) 0.158(13) 0.006(5) 0.098(8) 0.014(4)
F3' 0.29(6) 0.050(14) 0.063(16) -0.033(13) 0.07(3) -0.07(3)
F3'' 0.22(4) 0.066(12) 0.084(18) -0.015(12) 0.033(17) -0.072(18)
F4 0.22(3) 0.13(2) 0.048(9) -0.011(10) 0.017(18) 0.04(2)
F4'' 0.073(15) 0.064(9) 0.039(11) 0.021(8) 0.052(14) 0.029(12)
F4' 0.105(7) 0.127(5) 0.079(5) 0.022(4) 0.079(6) 0.030(6)
F5 0.131(3) 0.141(3) 0.109(2) -0.063(2) 0.074(2) -0.029(2)
F14 0.126(2) 0.101(2) 0.147(3) 0.0116(19) 0.102(2) 0.0395(19)
F7 0.250(14) 0.101(6) 0.237(17) -0.028(8) 0.223(15) -0.004(7)
F7' 0.29(2) 0.196(18) 0.060(5) -0.024(7) 0.078(9) 0.102(16)
F8 0.176(5) 0.182(5) 0.182(5) -0.017(4) 0.066(4) 0.107(4)
F9 0.111(7) 0.128(10) 0.271(17) -0.138(12) 0.122(9) -0.053(7)
F9' 0.224(15) 0.059(4) 0.253(14) -0.038(7) 0.205(13) -0.011(7)
F10 0.240(12) 0.078(4) 0.167(7) 0.048(5) 0.178(8) 0.020(6)
F10' 0.204(12) 0.103(9) 0.36(2) -0.117(10) 0.253(14) -0.112(9)
F11 0.198(4) 0.104(3) 0.150(3) -0.030(2) 0.092(3) -0.082(3)
F12 0.156(3) 0.076(2) 0.276(6) 0.044(3) 0.139(4) -0.002(2)
F13 0.0679(16) 0.167(3) 0.0760(18) 0.0126(18) 0.0257(14) 0.0543(18)
F15 0.0729(16) 0.125(2) 0.116(2) 0.0082(18) 0.0699(16) 0.0255(15)
F16 0.185(9) 0.089(5) 0.095(5) 0.039(4) 0.030(6) -0.043(6)
F16' 0.190(13) 0.062(5) 0.073(6) 0.020(4) 0.039(9) 0.031(7)
F18 0.129(11) 0.064(5) 0.161(8) 0.051(5) 0.111(8) 0.054(5)
F18' 0.094(6) 0.164(11) 0.40(2) 0.223(14) 0.152(11) 0.093(8)
F19 0.110(2) 0.0546(16) 0.200(4) 0.0417(19) 0.066(2) 0.0073(15)
F20 0.188(4) 0.115(3) 0.101(2) 0.067(2) 0.044(2) 0.049(3)
F21 0.044(4) 0.126(5) 0.129(8) -0.020(4) 0.029(4) -0.005(3)
F21' 0.052(7) 0.33(3) 0.032(4) 0.039(8) 0.022(5) 0.083(11)
F22 0.0896(18) 0.117(2) 0.125(2) 0.0266(18) 0.0859(18) 0.0140(16)
F23 0.109(7) 0.041(4) 0.324(18) 0.007(6) 0.162(11) 0.010(4)
F23' 0.103(9) 0.124(14) 0.155(10) -0.079(9) 0.091(8) -0.024(8)
F24 0.142(9) 0.31(2) 0.179(15) 0.169(15) 0.132(11) 0.104(11)
F24' 0.24(2) 0.130(8) 0.037(4) 0.013(4) 0.077(8) 0.039(9)
F25 0.093(8) 0.28(2) 0.144(12) 0.149(12) 0.078(9) 0.096(11)
F25' 0.130(16) 0.131(11) 0.065(7) 0.040(6) -0.020(9) -0.044(11)
F6 0.127(11) 0.075(8) 0.32(3) 0.006(12) 0.138(15) 0.028(7)
F6' 0.077(6) 0.048(5) 0.138(6) -0.022(4) 0.058(5) 0.006(4)

loop_
_atom_type_symbol
_atom_type_description
_atom_type_scat_dispersion_real
_atom_type_scat_dispersion_imag
_atom_type_scat_source
C C 0.0033 0.0016 'International Tables Vol C Tables 4.2.6.8 and 6.1.1.4'
H H 0.0000 0.0000 'International Tables Vol C Tables 4.2.6.8 and 6.1.1.4'
O O 0.0106 0.0060 'International Tables Vol C Tables 4.2.6.8 and 6.1.1.4'
F F 0.0171 0.0103 'International Tables Vol C Tables 4.2.6.8 and 6.1.1.4'
Al Al 0.0645 0.0514 'International Tables Vol C Tables 4.2.6.8 and 6.1.1.4'

loop_
_geom_angle_atom_site_label_1
_geom_angle_atom_site_label_2
_geom_angle_atom_site_label_3
_geom_angle
O4 Al2 O1 120.77(10)
O4 Al2 O3 75.88(8)
O1 Al2 O3 91.05(9)
O4 Al2 C3 117.43(13)
O1 Al2 C3 121.80(13)
O3 Al2 C3 103.18(12)
O4 Al2 O2 91.38(9)
O1 Al2 O2 75.91(8)
O3 Al2 O2 153.98(9)
C3 Al2 O2 102.82(12)
O4 Al2 Al1 108.84(7)
O1 Al2 Al1 38.01(6)
O3 Al2 Al1 125.06(7)
C3 Al2 Al1 119.39(11)
O2 Al2 Al1 37.93(6)
O4 Al2 Al3 37.77(6)
O1 Al2 Al3 112.03(7)
O3 Al2 Al3 38.26(6)
C3 Al2 Al3 113.46(11)
O2 Al2 Al3 126.77(7)
Al1 Al2 Al3 127.07(4)
O2 Al1 O1 78.48(8)
O2 Al1 C1 110.01(16)
O1 Al1 C1 112.54(16)
O2 Al1 C2 111.30(14)
O1 Al1 C2 108.92(15)
C1 Al1 C2 125.7(2)
O2 Al1 Al2 40.84(6)
O1 Al1 Al2 37.67(6)
C1 Al1 Al2 119.13(16)
C2 Al1 Al2 115.13(14)
O3 Al3 O4 77.56(9)
O3 Al3 C4 109.74(15)
O4 Al3 C4 113.30(15)
O3 Al3 C5 113.96(15)
O4 Al3 C5 110.93(14)
C4 Al3 C5 122.62(19)
O3 Al3 Al2 40.37(6)
O4 Al3 Al2 37.34(6)
C4 Al3 Al2 115.52(14)
C5 Al3 Al2 121.84(14)
C10 O1 Al1 120.43(17)
C10 O1 Al2 134.83(17)
Al1 O1 Al2 104.33(9)
C30 O3 Al3 123.73(17)
C30 O3 Al2 133.68(18)
Al3 O3 Al2 101.38(9)
C20 O2 Al1 118.23(16)
C20 O2 Al2 139.36(17)
Al1 O2 Al2 101.23(9)
C41 O4 Al2 127.90(17)
C41 O4 Al3 126.92(17)
Al2 O4 Al3 104.89(9)
C22 C21 C20 119.4(3)
O2 C20 C25 121.2(2)
O2 C20 C21 118.8(2)
C25 C20 C21 119.9(2)
C21 C22 C23 121.4(3)
C21 C22 C26 118.4(3)
C23 C22 C26 120.1(3)
O3 C30 C31 120.8(3)
O3 C30 C35 119.0(3)
C31 C30 C35 120.2(3)
C24 C23 C22 118.6(3)
C20 C25 C24 119.5(3)
C11 C10 C15 121.5(3)
C11 C10 O1 118.7(3)
C15 C10 O1 119.7(3)
C14 C15 C10 118.5(3)
C30 C31 C32 119.2(3)
C44 C43 C42 120.7(3)
C44 C43 C54 121.1(3)
C42 C43 C54 118.2(3)
C42 C41 O4 119.6(3)
C42 C41 C46 121.5(3)
O4 C41 C46 118.9(2)
C41 C42 C43 118.7(3)
C41 C46 C45 118.6(3)
C45 C44 C43 119.6(3)
C10 C11 C12 118.9(3)
F21' C26 F23 90.0(12)
F21' C26 F23' 108.7(14)
F23 C26 F23' 19.9(15)
F21' C26 F22 112.6(8)
F23 C26 F22 111.8(6)
F23' C26 F22 97.5(9)
F21' C26 F21 20.3(13)
F23 C26 F21 108.4(9)
F23' C26 F21 125.5(11)
F22 C26 F21 96.9(5)
F21' C26 C22 114.0(6)
F23 C26 C22 114.2(5)
F23' C26 C22 110.4(9)
F22 C26 C22 112.4(3)
F21 C26 C22 111.8(6)
C13 C12 C11 120.4(3)
C13 C12 C16 120.6(3)
C11 C12 C16 118.9(3)
C44 C45 C46 120.9(3)
C44 C45 C47 120.6(3)
C46 C45 C47 118.5(3)
C34 C35 C30 119.8(3)
C15 C14 C13 121.2(3)
C15 C14 C17 119.1(4)
C13 C14 C17 119.7(3)
C23 C24 C25 121.2(3)
C23 C24 C27 118.7(3)
C25 C24 C27 120.1(3)
C12 C13 C14 119.4(3)
C35 C34 C33 120.9(3)
C35 C34 C37 119.0(3)
C33 C34 C37 120.1(3)
C33 C32 C31 121.2(3)
C33 C32 C36 120.3(3)
C31 C32 C36 118.6(4)
F25 C47 F16 110.5(9)
F25 C47 F24' 104.4(10)
F16 C47 F24' 105.8(8)
F25 C47 F16' 60.9(8)
F16 C47 F16' 54.2(7)
F24' C47 F16' 136.9(8)
F25 C47 F24 124.4(8)
F16 C47 F24 69.2(10)
F24' C47 F24 37.4(10)
F16' C47 F24 114.3(10)
F25 C47 F25' 38.6(9)
F16 C47 F25' 137.3(9)
F24' C47 F25' 70.4(11)
F16' C47 F25' 98.3(10)
F24 C47 F25' 102.4(11)
F25 C47 C45 115.3(6)
F16 C47 C45 109.1(4)
F24' C47 C45 111.2(7)
F16' C47 C45 111.5(5)
F24 C47 C45 116.6(7)
F25' C47 C45 111.7(8)
F18 C27 F20 116.9(9)
F18 C27 F18' 23.5(15)
F20 C27 F18' 98.7(9)
F18 C27 F19 97.7(9)
F20 C27 F19 102.4(4)
F18' C27 F19 117.8(9)
F18 C27 C24 114.9(7)
F20 C27 C24 110.7(4)
F18' C27 C24 112.8(6)
F19 C27 C24 112.6(3)
C34 C33 C32 118.8(3)
F4 C16 F5 74.5(15)
F4 C16 F14 136.3(15)
F5 C16 F14 104.4(4)
F4 C16 F4' 53.6(14)
F5 C16 F4' 119.6(7)
F14 C16 F4' 95.3(5)
F4 C16 C12 109.3(14)
F5 C16 C12 112.5(3)
F14 C16 C12 111.0(4)
F4' C16 C12 112.1(7)
F4 C16 F4'' 29.4(15)
F5 C16 F4'' 101.0(11)
F14 C16 F4'' 117.0(8)
F4' C16 F4'' 24.5(9)
C12 C16 F4'' 110.4(9)
F6 C54 F15 115.4(11)
F6 C54 F13 97.8(12)
F15 C54 F13 105.5(3)
F6 C54 F6' 16.6(19)
F15 C54 F6' 101.6(9)
F13 C54 F6' 111.5(10)
F6 C54 C43 112.0(11)
F15 C54 C43 113.1(3)
F13 C54 C43 111.8(3)
F6' C54 C43 112.7(9)
F10 C37 F12 99.2(6)
F10 C37 F11 119.6(7)
F12 C37 F11 95.3(5)
F10 C37 F10' 34.9(10)
F12 C37 F10' 126.3(8)
F11 C37 F10' 92.5(8)
F10 C37 C34 115.3(6)
F12 C37 C34 113.0(4)
F11 C37 C34 111.6(4)
F10' C37 C34 112.9(6)
F9' C36 F7' 117.3(12)
F9' C36 F7 131.0(8)
F7' C36 F7 28.4(14)
F9' C36 F8 81.9(8)
F7' C36 F8 113.3(11)
F7 C36 F8 89.2(9)
F9' C36 F9 46.7(8)
F7' C36 F9 79.6(12)
F7 C36 F9 105.4(10)
F8 C36 F9 122.7(9)
F9' C36 C32 114.7(5)
F7' C36 C32 114.9(10)
F7 C36 C32 113.6(8)
F8 C36 C32 110.2(5)
F9 C36 C32 113.2(6)
F1 C17 F3'' 94.6(18)
F1 C17 F2 89.9(11)
F3'' C17 F2 134.1(17)
F1 C17 F2' 83(2)
F3'' C17 F2' 142.0(17)
F2 C17 F2' 10.6(18)
F1 C17 F3' 117(2)
F3'' C17 F3' 36(3)
F2 C17 F3' 103(3)
F2' C17 F3' 113(3)
F1 C17 F2'' 42.9(12)
F3'' C17 F2'' 129.5(18)
F2 C17 F2'' 48.5(14)
F2' C17 F2'' 40(2)
F3' C17 F2'' 129(2)
F1 C17 F1' 40.7(12)
F3'' C17 F1' 57.4(16)
F2 C17 F1' 126.8(10)
F2' C17 F1' 122(2)
F3' C17 F1' 90(3)
F2'' C17 F1' 83.3(15)
F1 C17 F3 129.3(12)
F3'' C17 F3 59.4(18)
F2 C17 F3 82.9(11)
F2' C17 F3 93.5(15)
F3' C17 F3 23(3)
F2'' C17 F3 120.5(13)
F1' C17 F3 111.1(11)
F1 C17 C14 115.8(11)
F3'' C17 C14 107.3(12)
F2 C17 C14 111.6(8)
F2' C17 C14 108.0(14)
F3' C17 C14 115.3(18)
F2'' C17 C14 115.2(12)
F1' C17 C14 108.6(7)
F3 C17 C14 113.5(6)
F1' F1 C17 76(2)
F1' F1 F2'' 145(3)
C17 F1 F2'' 70.2(16)
F1' F1 F3'' 34(2)
C17 F1 F3'' 47.7(11)
F2'' F1 F3'' 111(2)
F1 F1' C17 63.5(15)
F1 F1' F3'' 124(3)
C17 F1' F3'' 67.1(14)
F2'' F2 C17 65.6(17)
F2'' F2' C17 59(2)
F2' F2'' F2 17.0(16)
F2' F2'' C17 80.6(19)
F2 F2'' C17 65.9(15)
F2' F2'' F1 146(3)
F2 F2'' F1 129(3)
C17 F2'' F1 66.9(19)
F3'' F3 C17 66.7(16)
F3'' F3' C17 90(6)
F3' F3'' F3 2(3)
F3' F3'' C17 54(3)
F3 F3'' C17 54.0(12)
F3' F3'' F1' 104(4)
F3 F3'' F1' 105(2)
C17 F3'' F1' 55.5(14)
F3' F3'' F1 82(4)
F3 F3'' F1 82.9(17)
C17 F3'' F1 37.7(10)
F1' F3'' F1 21.8(10)
F4'' F4 F4' 6(2)
F4'' F4 C16 62(2)
F4' F4 C16 59.2(14)
F4'' F4 F5 106(3)
F4' F4 F5 102(2)
C16 F4 F5 48.9(11)
F4' F4'' F4 167(5)
F4' F4'' C16 85(3)
F4 F4'' C16 89(3)
F4'' F4' F4 8(3)
F4'' F4' C16 70(2)
F4 F4' C16 67.3(16)
C16 F5 F4 56.6(10)
F7' F7 C36 73.1(18)
F9 F7' F7 126(3)
F9 F7' C36 52.5(8)
F7 F7' C36 78.5(19)
F9 F7' F9' 27.8(5)
F7 F7' F9' 98(3)
C36 F7' F9' 31.8(7)
F9' F9 F7' 104.4(13)
F9' F9 C36 63.9(8)
F7' F9 C36 47.9(7)
F9 F9' C36 69.3(12)
F9 F9' F7' 47.9(12)
C36 F9' F7' 30.9(6)
F10' F10 C37 72.9(12)
F10 F10' C37 72.3(14)
F16' F16 C47 64.5(6)
F16' F16 F24 109.0(10)
C47 F16 F24 52.6(6)
F16 F16' C47 61.2(8)
F16 F16' F25 111.8(11)
C47 F16' F25 55.3(6)
F18' F18 C27 74(2)
F18 F18' C27 83(3)
F24' F24 C47 76.3(12)
F24' F24 F16 133.0(16)
C47 F24 F16 58.2(7)
F24 F24' C47 66.3(11)
F25' F25 C47 74.3(14)
F25' F25 F16' 135.5(18)
C47 F25 F16' 63.8(7)
F25 F25' C47 67.2(12)

loop_
_geom_bond_atom_site_label_1
_geom_bond_atom_site_label_2
_geom_bond_distance
Al2 O4 1.863(2)
Al2 O1 1.867(2)
Al2 O3 1.961(2)
Al2 C3 1.955(3)
Al2 O2 1.9735(19)
Al2 Al1 2.9600(13)
Al2 Al3 2.9683(13)
Al1 O2 1.855(2)
Al1 O1 1.881(2)
Al1 C1 1.950(4)
Al1 C2 1.958(4)
Al3 O3 1.875(2)
Al3 O4 1.881(2)
Al3 C4 1.950(4)
Al3 C5 1.952(4)
O1 C10 1.406(3)
O3 C30 1.379(3)
O2 C20 1.388(3)
O4 C41 1.402(3)
C21 C22 1.397(4)
C21 C20 1.405(4)
C20 C25 1.392(4)
C22 C23 1.384(4)
C22 C26 1.518(4)
C30 C31 1.396(4)
C30 C35 1.402(4)
C23 C24 1.400(4)
C25 C24 1.397(4)
C10 C11 1.382(4)
C10 C15 1.389(4)
C15 C14 1.394(4)
C31 C32 1.402(4)
C43 C44 1.388(5)
C43 C42 1.400(4)
C43 C54 1.507(5)
C41 C42 1.390(4)
C41 C46 1.390(4)
C46 C45 1.401(4)
C44 C45 1.385(5)
C11 C12 1.406(4)
C26 F21' 1.273(12)
C26 F23 1.287(10)
C26 F23' 1.303(15)
C26 F22 1.335(4)
C26 F21 1.324(10)
C12 C13 1.386(5)
C12 C16 1.510(5)
C45 C47 1.515(5)
C35 C34 1.390(4)
C14 C13 1.385(5)
C14 C17 1.523(6)
C24 C27 1.510(5)
C34 C33 1.400(5)
C34 C37 1.512(5)
C32 C33 1.395(5)
C32 C36 1.511(6)
C47 F25 1.243(9)
C47 F16 1.317(8)
C47 F24' 1.307(10)
C47 F16' 1.357(11)
C47 F24 1.231(10)
C47 F25' 1.299(13)
C27 F18 1.310(12)
C27 F20 1.321(6)
C27 F18' 1.267(13)
C27 F19 1.335(5)
C16 F4 1.46(3)
C16 F5 1.317(6)
C16 F14 1.345(5)
C16 F4' 1.358(11)
C16 F4'' 1.282(19)
C54 F6 1.34(2)
C54 F15 1.334(4)
C54 F13 1.332(5)
C54 F6' 1.303(17)
C37 F10 1.266(9)
C37 F12 1.333(6)
C37 F11 1.343(6)
C37 F10' 1.270(11)
C36 F9' 1.273(11)
C36 F7' 1.240(13)
C36 F7 1.269(10)
C36 F8 1.326(7)
C36 F9 1.326(11)
C17 F1 1.244(18)
C17 F3'' 1.50(3)
C17 F2 1.275(16)
C17 F2' 1.46(3)
C17 F3' 1.22(3)
C17 F2'' 1.27(2)
C17 F1' 1.347(13)
C17 F3 1.325(11)
F1 F1' 0.91(3)
F1 F2'' 0.92(3)
F1 F3'' 2.03(5)
F1' F3'' 1.38(4)
F2 F2'' 1.05(3)
F2' F2'' 0.95(6)
F3 F3'' 1.41(4)
F3' F3'' 0.89(6)
F4 F4'' 0.72(3)
F4 F4' 1.27(3)
F4 F5 1.68(4)
F4'' F4' 0.56(2)
F7 F7' 0.62(3)
F7' F9 1.64(2)
F7' F9' 2.15(2)
F9 F9' 1.032(18)
F10 F10' 0.76(2)
F16 F16' 1.219(15)
F16 F24 1.45(2)
F16' F25 1.321(16)
F18 F18' 0.53(3)
F24 F24' 0.82(2)
F25 F25' 0.84(2)
